data_4084752
loop_
_publ_author_name
'Han, Feifei'
'Wang, Tongdao'
'Li, Jinhua'
'Zhang, Hong'
'Zhang, Laiying'
'He, Xumin'
'Xia, Haiping'

_publ_section_title
;
 Synthesis, Structure, and Reactivity of an Osmacyclopentene Complex
;
_journal_issue 19
_journal_name_full Organometallics
_journal_page_first 5301
_journal_paper_doi 10.1021/om500616s
_journal_volume 33
_journal_year 2014
_chemical_formula_moiety 'C61 H48 Cl N2 Os P3 S2,C H2 Cl2'
_chemical_formula_sum 'C62 H50 Cl3 N2 Os P3 S2'
_chemical_formula_weight 1276.62
_chemical_name_systematic
; 
 ? 
;
_space_group_IT_number 14
_symmetry_cell_setting monoclinic
_symmetry_space_group_name_Hall '-P 2yn'
_symmetry_space_group_name_H-M 'P 1 21/n 1'
_atom_sites_solution_hydrogens geom
_atom_sites_solution_primary direct
_atom_sites_solution_secondary difmap
_audit_creation_method SHELXL-97
_cell_angle_alpha 90.00
_cell_angle_beta 96.173(2)
_cell_angle_gamma 90.00
_cell_formula_units_Z 4
_cell_length_a 12.7090(3)
_cell_length_b 19.6956(6)
_cell_length_c 22.2298(6)
_cell_measurement_reflns_used 16884
_cell_measurement_temperature 173(2)
_cell_measurement_theta_max 28.9622
_cell_measurement_theta_min 2.1951
_cell_volume 5532.1(3)
_computing_cell_refinement 'Bruker FRAMBO'
_computing_data_collection 'Bruker FRAMBO'
_computing_data_reduction 'Bruker SAINT'
_computing_molecular_graphics 'Bruker SHELXTL'
_computing_publication_material 'Bruker SHELXTL'
_computing_structure_refinement 'SHELXL-97 (Sheldrick, 1997)'
_computing_structure_solution 'SHELXS-97 (Sheldrick, 1990)'
_diffrn_ambient_temperature 173(2)
_diffrn_measured_fraction_theta_full 0.999
_diffrn_measured_fraction_theta_max 0.999
_diffrn_measurement_device_type 'multiwire proportional'
_diffrn_measurement_method 'phi and omega scans'
_diffrn_radiation_monochromator graphite
_diffrn_radiation_source 'fine-focus sealed tube'
_diffrn_radiation_type MoK\a
_diffrn_radiation_wavelength 0.71073
_diffrn_reflns_av_R_equivalents 0.0311
_diffrn_reflns_av_sigmaI/netI 0.0452
_diffrn_reflns_limit_h_max 15
_diffrn_reflns_limit_h_min -15
_diffrn_reflns_limit_k_max 18
_diffrn_reflns_limit_k_min -23
_diffrn_reflns_limit_l_max 18
_diffrn_reflns_limit_l_min -26
_diffrn_reflns_number 27988
_diffrn_reflns_theta_full 25.00
_diffrn_reflns_theta_max 25.00
_diffrn_reflns_theta_min 2.20
_exptl_absorpt_coefficient_mu 2.654
_exptl_absorpt_correction_T_max 1.00000
_exptl_absorpt_correction_T_min 0.93866
_exptl_absorpt_correction_type multi-scan
_exptl_absorpt_process_details
; 
CrysAlisPro, Oxford Diffraction Ltd., 
Version 1.171.33.34d (release 27-02-2009 CrysAlis171 .NET) 
(compiled Feb 27 2009,15:38:38) 
Empirical absorption correction using spherical harmonics, 
 implemented in SCALE3 ABSPACK scaling algorithm. 
;
_exptl_crystal_colour green
_exptl_crystal_density_diffrn 1.533
_exptl_crystal_density_method 'not measured'
_exptl_crystal_description block
_exptl_crystal_F_000 2560
_exptl_crystal_size_max 0.40
_exptl_crystal_size_mid 0.20
_exptl_crystal_size_min 0.20
_refine_diff_density_max 0.589
_refine_diff_density_min -0.564
_refine_diff_density_rms 0.071
_refine_ls_extinction_method none
_refine_ls_goodness_of_fit_ref 1.000
_refine_ls_hydrogen_treatment constr
_refine_ls_matrix_type full
_refine_ls_number_parameters 658
_refine_ls_number_reflns 9725
_refine_ls_number_restraints 0
_refine_ls_restrained_S_all 1.000
_refine_ls_R_factor_all 0.0339
_refine_ls_R_factor_gt 0.0230
_refine_ls_shift/su_max 0.002
_refine_ls_shift/su_mean 0.000
_refine_ls_structure_factor_coef Fsqd
_refine_ls_weighting_details 'calc w=1/[\s^2^(Fo^2^)+(0.0151P)^2^+0.0000P] where P=(Fo^2^+2Fc^2^)/3'
_refine_ls_weighting_scheme calc
_refine_ls_wR_factor_gt 0.0416
_refine_ls_wR_factor_ref 0.0424
_reflns_number_gt 7715
_reflns_number_total 9725
_reflns_threshold_expression >2sigma(I)
_cod_data_source_file om500616s_si_001.cif
_cod_data_source_block 4
_cod_original_sg_symbol_H-M P2(1)/n
_cod_database_code 4084752

loop_
_symmetry_equiv_pos_as_xyz
'x, y, z'
'-x+1/2, y+1/2, -z+1/2'
'-x, -y, -z'
'x-1/2, -y-1/2, z-1/2'

loop_
_atom_site_label
_atom_site_type_symbol
_atom_site_fract_x
_atom_site_fract_y
_atom_site_fract_z
_atom_site_U_iso_or_equiv
_atom_site_adp_type
_atom_site_occupancy
_atom_site_symmetry_multiplicity
_atom_site_calc_flag
_atom_site_refinement_flags
Os1 Os 0.983954(8) 0.777052(6) 0.572434(5) 0.01550(4) Uani 1 1 d .
P1 P 1.15848(5) 0.72913(4) 0.58012(3) 0.01839(17) Uani 1 1 d .
P2 P 0.79958(5) 0.80527(4) 0.56371(3) 0.01770(17) Uani 1 1 d .
P3 P 1.10188(5) 0.93681(4) 0.72140(3) 0.01911(18) Uani 1 1 d .
C1 C 1.01811(18) 0.83336(14) 0.64448(13) 0.0177(7) Uani 1 1 d .
H1A H 0.9944 0.8169 0.6799 0.021 Uiso 1 1 calc R
C2 C 1.07328(19) 0.89486(14) 0.65005(12) 0.0170(7) Uani 1 1 d .
C3 C 1.1052(2) 0.92886(16) 0.59875(13) 0.0238(7) Uani 1 1 d .
H3A H 1.1447 0.9684 0.6054 0.029 Uiso 1 1 calc R
C4 C 1.0821(2) 0.90766(16) 0.54029(13) 0.0252(7) Uani 1 1 d .
C5 C 1.02743(19) 0.84968(15) 0.52137(14) 0.0261(8) Uani 1 1 d .
H5A H 1.0095 0.8448 0.4799 0.031 Uiso 1 1 calc R
C111 C 1.23478(19) 0.76274(15) 0.52234(13) 0.0206(7) Uani 1 1 d .
C112 C 1.2943(2) 0.82239(16) 0.53064(15) 0.0300(8) Uani 1 1 d .
H11A H 1.3023 0.8434 0.5683 0.036 Uiso 1 1 calc R
C113 C 1.3416(2) 0.85040(18) 0.48295(18) 0.0439(10) Uani 1 1 d .
H11B H 1.3833 0.8891 0.4893 0.053 Uiso 1 1 calc R
C114 C 1.3272(3) 0.8213(2) 0.42628(18) 0.0470(10) Uani 1 1 d .
H11C H 1.3587 0.8404 0.3944 0.056 Uiso 1 1 calc R
C115 C 1.2665(2) 0.76435(19) 0.41702(16) 0.0392(9) Uani 1 1 d .
H11D H 1.2556 0.7450 0.3787 0.047 Uiso 1 1 calc R
C116 C 1.2213(2) 0.73535(16) 0.46468(14) 0.0255(8) Uani 1 1 d .
H11E H 1.1806 0.6963 0.4578 0.031 Uiso 1 1 calc R
C121 C 1.1680(2) 0.63708(15) 0.57088(12) 0.0179(7) Uani 1 1 d .
C122 C 1.2683(2) 0.60696(16) 0.57288(13) 0.0258(8) Uani 1 1 d .
H12A H 1.3282 0.6343 0.5747 0.031 Uiso 1 1 calc R
C123 C 1.2792(2) 0.53790(17) 0.57218(14) 0.0295(8) Uani 1 1 d .
H12B H 1.3463 0.5187 0.5735 0.035 Uiso 1 1 calc R
C124 C 1.1907(2) 0.49621(17) 0.56946(13) 0.0291(8) Uani 1 1 d .
H12C H 1.1982 0.4492 0.5692 0.035 Uiso 1 1 calc R
C125 C 1.0921(2) 0.52512(16) 0.56720(14) 0.0282(8) Uani 1 1 d .
H12D H 1.0327 0.4974 0.5654 0.034 Uiso 1 1 calc R
C126 C 1.0798(2) 0.59492(16) 0.56762(13) 0.0234(7) Uani 1 1 d .
H12E H 1.0123 0.6137 0.5657 0.028 Uiso 1 1 calc R
C131 C 1.2413(2) 0.73713(14) 0.65196(13) 0.0207(7) Uani 1 1 d .
C132 C 1.3516(2) 0.74280(15) 0.65626(15) 0.0302(8) Uani 1 1 d .
H13A H 1.3852 0.7494 0.6216 0.036 Uiso 1 1 calc R
C133 C 1.4107(2) 0.73863(17) 0.71216(17) 0.0404(10) Uani 1 1 d .
H13B H 1.4839 0.7430 0.7149 0.048 Uiso 1 1 calc R
C134 C 1.3620(3) 0.72799(19) 0.76386(17) 0.0494(10) Uani 1 1 d .
H13C H 1.4024 0.7250 0.8012 0.059 Uiso 1 1 calc R
C135 C 1.2527(3) 0.72182(18) 0.76022(14) 0.0398(9) Uani 1 1 d .
H13D H 1.2197 0.7142 0.7950 0.048 Uiso 1 1 calc R
C136 C 1.1934(2) 0.72709(16) 0.70448(13) 0.0278(7) Uani 1 1 d .
H13E H 1.1200 0.7238 0.7022 0.033 Uiso 1 1 calc R
C211 C 0.7491(2) 0.86267(15) 0.50308(13) 0.0204(7) Uani 1 1 d .
C212 C 0.6697(2) 0.91023(16) 0.50830(14) 0.0306(8) Uani 1 1 d .
H21A H 0.6447 0.9170 0.5456 0.037 Uiso 1 1 calc R
C213 C 0.6275(2) 0.94752(17) 0.45903(16) 0.0391(9) Uani 1 1 d .
H21B H 0.5738 0.9787 0.4631 0.047 Uiso 1 1 calc R
C214 C 0.6651(2) 0.93845(18) 0.40383(16) 0.0404(9) Uani 1 1 d .
H21C H 0.6371 0.9639 0.3706 0.049 Uiso 1 1 calc R
C215 C 0.7442(2) 0.89165(17) 0.39752(15) 0.0363(9) Uani 1 1 d .
H21D H 0.7696 0.8854 0.3602 0.044 Uiso 1 1 calc R
C216 C 0.7852(2) 0.85436(16) 0.44706(13) 0.0278(8) Uani 1 1 d .
H21E H 0.8384 0.8229 0.4427 0.033 Uiso 1 1 calc R
C221 C 0.70502(19) 0.73511(14) 0.54903(12) 0.0167(7) Uani 1 1 d .
C222 C 0.5965(2) 0.74978(16) 0.54081(13) 0.0237(7) Uani 1 1 d .
H22A H 0.5739 0.7944 0.5441 0.028 Uiso 1 1 calc R
C223 C 0.5234(2) 0.69920(17) 0.52797(14) 0.0282(8) Uani 1 1 d .
H22B H 0.4517 0.7097 0.5221 0.034 Uiso 1 1 calc R
C224 C 0.5559(2) 0.63274(17) 0.52374(13) 0.0276(8) Uani 1 1 d .
H22C H 0.5061 0.5984 0.5157 0.033 Uiso 1 1 calc R
C225 C 0.6620(2) 0.61728(16) 0.53144(13) 0.0274(8) Uani 1 1 d .
H22D H 0.6839 0.5725 0.5281 0.033 Uiso 1 1 calc R
C226 C 0.7369(2) 0.66851(15) 0.54424(12) 0.0208(7) Uani 1 1 d .
H22E H 0.8085 0.6578 0.5496 0.025 Uiso 1 1 calc R
C231 C 0.76006(19) 0.84264(15) 0.63275(13) 0.0191(7) Uani 1 1 d .
C232 C 0.7155(2) 0.80370(17) 0.67528(14) 0.0270(8) Uani 1 1 d .
H23A H 0.7023 0.7579 0.6678 0.032 Uiso 1 1 calc R
C233 C 0.6904(2) 0.8323(2) 0.72905(14) 0.0346(9) Uani 1 1 d .
H23B H 0.6620 0.8054 0.7577 0.042 Uiso 1 1 calc R
C234 C 0.7075(2) 0.9002(2) 0.73989(15) 0.0401(10) Uani 1 1 d .
H23C H 0.6879 0.9198 0.7751 0.048 Uiso 1 1 calc R
C235 C 0.7532(2) 0.93914(18) 0.69881(16) 0.0373(9) Uani 1 1 d .
H23D H 0.7656 0.9850 0.7067 0.045 Uiso 1 1 calc R
C236 C 0.7815(2) 0.91091(16) 0.64545(14) 0.0286(8) Uani 1 1 d .
H23E H 0.8146 0.9374 0.6184 0.034 Uiso 1 1 calc R
C311 C 1.0184(2) 1.00982(15) 0.72725(14) 0.0220(7) Uani 1 1 d .
C312 C 0.9846(2) 1.04751(17) 0.67630(15) 0.0317(8) Uani 1 1 d .
H31A H 1.0049 1.0350 0.6389 0.038 Uiso 1 1 calc R
C313 C 0.9207(2) 1.10375(17) 0.68086(17) 0.0401(9) Uani 1 1 d .
H31B H 0.8998 1.1297 0.6467 0.048 Uiso 1 1 calc R
C314 C 0.8884(2) 1.12116(18) 0.73525(18) 0.0428(10) Uani 1 1 d .
H31C H 0.8441 1.1584 0.7378 0.051 Uiso 1 1 calc R
C315 C 0.9206(2) 1.08423(19) 0.78647(18) 0.0441(10) Uani 1 1 d .
H31D H 0.8990 1.0968 0.8235 0.053 Uiso 1 1 calc R
C316 C 0.9857(2) 1.02800(17) 0.78256(15) 0.0348(8) Uani 1 1 d .
H31E H 1.0072 1.0026 0.8170 0.042 Uiso 1 1 calc R
C321 C 1.0864(2) 0.88143(15) 0.78368(13) 0.0224(7) Uani 1 1 d .
C322 C 1.1719(2) 0.86555(16) 0.82584(13) 0.0281(8) Uani 1 1 d .
H32A H 1.2373 0.8858 0.8231 0.034 Uiso 1 1 calc R
C323 C 1.1601(3) 0.81997(18) 0.87155(14) 0.0377(9) Uani 1 1 d .
H32B H 1.2172 0.8103 0.9000 0.045 Uiso 1 1 calc R
C324 C 1.0644(3) 0.78866(18) 0.87542(15) 0.0422(9) Uani 1 1 d .
H32C H 1.0575 0.7564 0.9053 0.051 Uiso 1 1 calc R
C325 C 0.9789(3) 0.80532(18) 0.83484(16) 0.0398(9) Uani 1 1 d .
H32D H 0.9138 0.7847 0.8380 0.048 Uiso 1 1 calc R
C326 C 0.9880(2) 0.85194(17) 0.78967(14) 0.0294(8) Uani 1 1 d .
H32E H 0.9291 0.8638 0.7633 0.035 Uiso 1 1 calc R
C331 C 1.23759(19) 0.96372(15) 0.72867(13) 0.0198(7) Uani 1 1 d .
C332 C 1.3132(2) 0.91773(16) 0.71280(13) 0.0253(7) Uani 1 1 d .
H33A H 1.2921 0.8761 0.6958 0.030 Uiso 1 1 calc R
C333 C 1.4194(2) 0.93386(16) 0.72234(14) 0.0299(8) Uani 1 1 d .
H33B H 1.4699 0.9032 0.7117 0.036 Uiso 1 1 calc R
C334 C 1.4503(2) 0.99565(17) 0.74775(14) 0.0320(8) Uani 1 1 d .
H33C H 1.5218 1.0066 0.7540 0.038 Uiso 1 1 calc R
C335 C 1.3758(2) 1.04130(17) 0.76394(14) 0.0314(8) Uani 1 1 d .
H33D H 1.3974 1.0828 0.7811 0.038 Uiso 1 1 calc R
C336 C 1.2698(2) 1.02550(16) 0.75473(13) 0.0247(7) Uani 1 1 d .
H33E H 1.2197 1.0561 0.7659 0.030 Uiso 1 1 calc R
S01 S 0.96582(6) 0.65316(5) 0.38053(4) 0.0339(2) Uani 1 1 d .
S02 S 0.88209(6) 0.64972(5) 0.74375(4) 0.0392(2) Uani 1 1 d .
C01 C 0.9598(2) 0.68997(16) 0.44586(14) 0.0222(7) Uani 1 1 d .
C02 C 0.91386(19) 0.68142(15) 0.68039(14) 0.0224(7) Uani 1 1 d .
N01 N 0.95594(16) 0.71643(13) 0.49237(11) 0.0218(6) Uani 1 1 d .
N02 N 0.93718(16) 0.70334(12) 0.63518(11) 0.0207(6) Uani 1 1 d .
Cl1 Cl 1.12396(6) 0.96310(4) 0.48373(4) 0.0377(2) Uani 1 1 d .
C1S C 0.7058(2) 0.94942(18) 0.91037(15) 0.0388(9) Uani 1 1 d .
H1SA H 0.6618 0.9114 0.8955 0.047 Uiso 1 1 calc R
H1SB H 0.6929 0.9579 0.9519 0.047 Uiso 1 1 calc R
Cl1A Cl 0.66992(6) 1.02094(5) 0.86689(4) 0.0436(2) Uani 1 1 d .
Cl1B Cl 0.83931(7) 0.92798(5) 0.90833(4) 0.0565(3) Uani 1 1 d .

loop_
_atom_site_aniso_label
_atom_site_aniso_U_11
_atom_site_aniso_U_22
_atom_site_aniso_U_33
_atom_site_aniso_U_23
_atom_site_aniso_U_13
_atom_site_aniso_U_12
Os1 0.01329(5) 0.01676(7) 0.01667(6) -0.00169(6) 0.00254(4) -0.00131(6)
P1 0.0152(3) 0.0194(5) 0.0208(4) -0.0033(4) 0.0029(3) -0.0014(3)
P2 0.0153(4) 0.0174(5) 0.0204(4) -0.0011(3) 0.0023(3) -0.0004(3)
P3 0.0172(4) 0.0190(5) 0.0208(4) -0.0029(4) 0.0008(3) -0.0012(3)
C1 0.0125(14) 0.0166(18) 0.0241(17) 0.0028(14) 0.0032(11) 0.0035(12)
C2 0.0171(14) 0.0169(18) 0.0166(16) 0.0000(13) -0.0007(12) 0.0011(12)
C3 0.0225(16) 0.022(2) 0.0262(19) -0.0018(15) 0.0003(13) 0.0000(13)
C4 0.0247(16) 0.029(2) 0.0223(18) 0.0059(15) 0.0028(13) 0.0029(14)
C5 0.0115(14) 0.027(2) 0.040(2) 0.0061(16) 0.0020(13) 0.0004(13)
C111 0.0127(14) 0.019(2) 0.0313(19) 0.0004(14) 0.0067(12) 0.0057(12)
C112 0.0228(16) 0.027(2) 0.043(2) -0.0031(17) 0.0132(14) 0.0016(14)
C113 0.0330(19) 0.029(2) 0.073(3) 0.009(2) 0.0236(19) -0.0037(16)
C114 0.043(2) 0.051(3) 0.053(3) 0.020(2) 0.0299(19) 0.0135(19)
C115 0.0317(18) 0.052(3) 0.036(2) 0.0055(19) 0.0153(15) 0.0126(17)
C116 0.0192(15) 0.026(2) 0.0325(19) -0.0012(16) 0.0073(13) 0.0028(13)
C121 0.0209(15) 0.0193(19) 0.0138(16) -0.0002(13) 0.0035(12) -0.0004(13)
C122 0.0209(16) 0.026(2) 0.031(2) -0.0049(15) 0.0038(13) -0.0001(14)
C123 0.0284(17) 0.029(2) 0.032(2) 0.0003(16) 0.0039(14) 0.0097(15)
C124 0.0413(19) 0.020(2) 0.0262(19) -0.0003(15) 0.0057(15) 0.0044(15)
C125 0.0328(18) 0.021(2) 0.031(2) -0.0025(15) 0.0060(14) -0.0052(14)
C126 0.0213(16) 0.025(2) 0.0241(18) -0.0024(15) 0.0038(13) -0.0004(13)
C131 0.0232(15) 0.0129(19) 0.0251(17) -0.0078(13) -0.0014(13) 0.0038(12)
C132 0.0251(17) 0.024(2) 0.040(2) -0.0085(16) -0.0025(14) 0.0030(13)
C133 0.0278(18) 0.033(2) 0.056(3) -0.0101(19) -0.0185(17) 0.0041(15)
C134 0.057(2) 0.040(3) 0.045(2) -0.014(2) -0.0272(19) 0.016(2)
C135 0.056(2) 0.035(2) 0.0263(19) -0.0033(19) -0.0029(16) 0.0118(19)
C136 0.0308(16) 0.022(2) 0.0296(18) -0.0051(17) -0.0029(13) 0.0081(15)
C211 0.0174(14) 0.0166(18) 0.0263(18) 0.0016(14) -0.0014(12) -0.0039(12)
C212 0.0261(17) 0.034(2) 0.032(2) 0.0054(17) 0.0058(14) 0.0022(15)
C213 0.0330(19) 0.030(2) 0.053(3) 0.0150(19) 0.0016(17) 0.0056(16)
C214 0.049(2) 0.033(2) 0.036(2) 0.0144(18) -0.0078(17) -0.0024(18)
C215 0.053(2) 0.030(2) 0.025(2) 0.0028(17) 0.0006(16) -0.0018(17)
C216 0.0348(18) 0.023(2) 0.0253(19) -0.0021(15) 0.0015(14) 0.0021(14)
C221 0.0172(14) 0.018(2) 0.0150(15) -0.0001(13) 0.0010(11) -0.0020(12)
C222 0.0195(15) 0.0261(19) 0.0261(18) -0.0012(14) 0.0056(13) 0.0031(13)
C223 0.0146(15) 0.036(2) 0.034(2) -0.0045(16) 0.0029(13) -0.0036(14)
C224 0.0216(16) 0.031(2) 0.0297(19) -0.0024(16) 0.0003(13) -0.0085(14)
C225 0.0302(18) 0.017(2) 0.034(2) -0.0022(15) 0.0003(14) 0.0003(14)
C226 0.0189(15) 0.0200(19) 0.0232(18) 0.0013(14) 0.0006(12) 0.0007(13)
C231 0.0112(14) 0.023(2) 0.0226(17) -0.0077(14) -0.0002(12) 0.0026(12)
C232 0.0206(15) 0.031(2) 0.0288(19) -0.0031(15) 0.0012(13) -0.0002(13)
C233 0.0227(17) 0.056(3) 0.025(2) -0.0086(18) 0.0030(14) -0.0003(16)
C234 0.0209(17) 0.070(3) 0.028(2) -0.024(2) -0.0017(15) 0.0083(17)
C235 0.0256(18) 0.035(2) 0.049(2) -0.0207(19) -0.0033(16) 0.0054(16)
C236 0.0189(16) 0.028(2) 0.039(2) -0.0058(17) -0.0003(14) 0.0005(14)
C311 0.0168(15) 0.0176(19) 0.0312(19) -0.0053(15) 0.0007(13) -0.0006(12)
C312 0.0277(17) 0.032(2) 0.035(2) -0.0029(17) 0.0017(14) 0.0044(15)
C313 0.0357(19) 0.028(2) 0.055(3) 0.0002(19) -0.0017(17) 0.0106(16)
C314 0.0255(18) 0.025(2) 0.078(3) -0.015(2) 0.0059(18) 0.0026(15)
C315 0.041(2) 0.037(3) 0.057(3) -0.018(2) 0.0201(18) 0.0017(18)
C316 0.0354(18) 0.034(2) 0.036(2) -0.0063(17) 0.0077(15) -0.0008(16)
C321 0.0266(16) 0.0212(19) 0.0197(17) -0.0044(14) 0.0043(13) -0.0012(13)
C322 0.0330(17) 0.028(2) 0.0230(19) -0.0028(16) 0.0013(14) -0.0022(15)
C323 0.051(2) 0.039(2) 0.0226(19) 0.0026(17) 0.0003(16) 0.0039(18)
C324 0.064(2) 0.038(3) 0.028(2) 0.0052(18) 0.0206(18) -0.0009(19)
C325 0.044(2) 0.042(2) 0.038(2) -0.0038(18) 0.0229(18) -0.0128(17)
C326 0.0283(17) 0.036(2) 0.0247(19) -0.0058(16) 0.0089(14) -0.0030(15)
C331 0.0193(15) 0.0190(19) 0.0209(17) 0.0015(14) 0.0007(12) -0.0025(13)
C332 0.0252(16) 0.0190(19) 0.0306(19) -0.0040(15) -0.0013(13) -0.0005(13)
C333 0.0189(16) 0.029(2) 0.041(2) 0.0039(17) 0.0012(14) 0.0039(14)
C334 0.0211(16) 0.038(2) 0.035(2) 0.0044(17) -0.0061(14) -0.0068(15)
C335 0.0324(18) 0.026(2) 0.033(2) -0.0001(16) -0.0080(15) -0.0115(15)
C336 0.0249(17) 0.025(2) 0.0242(18) -0.0013(15) 0.0011(13) -0.0003(14)
S01 0.0413(5) 0.0362(6) 0.0232(5) -0.0097(4) -0.0007(4) 0.0036(4)
S02 0.0460(5) 0.0369(6) 0.0378(6) 0.0115(4) 0.0189(4) 0.0047(4)
C01 0.0166(15) 0.0204(19) 0.029(2) 0.0017(15) -0.0004(13) 0.0010(12)
C02 0.0126(14) 0.0185(19) 0.036(2) -0.0031(16) -0.0002(13) 0.0025(12)
N01 0.0187(12) 0.0213(16) 0.0254(15) 0.0022(14) 0.0016(10) 0.0010(11)
N02 0.0151(12) 0.0210(16) 0.0254(15) -0.0031(12) 0.0000(11) -0.0030(10)
Cl1 0.0450(5) 0.0354(6) 0.0335(5) 0.0093(4) 0.0078(4) -0.0062(4)
C1S 0.0370(19) 0.047(3) 0.032(2) 0.0027(18) 0.0025(15) -0.0017(17)
Cl1A 0.0455(5) 0.0357(6) 0.0463(6) -0.0066(5) -0.0106(4) 0.0072(4)
Cl1B 0.0517(6) 0.0611(8) 0.0582(7) 0.0118(6) 0.0129(5) 0.0248(5)

loop_
_atom_type_symbol
_atom_type_description
_atom_type_scat_dispersion_real
_atom_type_scat_dispersion_imag
_atom_type_scat_source
C C 0.0033 0.0016 'International Tables Vol C Tables 4.2.6.8 and 6.1.1.4'
H H 0.0000 0.0000 'International Tables Vol C Tables 4.2.6.8 and 6.1.1.4'
N N 0.0061 0.0033 'International Tables Vol C Tables 4.2.6.8 and 6.1.1.4'
P P 0.1023 0.0942 'International Tables Vol C Tables 4.2.6.8 and 6.1.1.4'
S S 0.1246 0.1234 'International Tables Vol C Tables 4.2.6.8 and 6.1.1.4'
Cl Cl 0.1484 0.1585 'International Tables Vol C Tables 4.2.6.8 and 6.1.1.4'
Os Os -1.2165 7.6030 'International Tables Vol C Tables 4.2.6.8 and 6.1.1.4'

loop_
_geom_angle_atom_site_label_1
_geom_angle_atom_site_label_2
_geom_angle_atom_site_label_3
_geom_angle
C5 Os1 C1 90.51(13)
C5 Os1 N01 87.55(11)
C1 Os1 N01 176.62(9)
C5 Os1 N02 174.92(11)
C1 Os1 N02 84.48(10)
N01 Os1 N02 97.50(9)
C5 Os1 P2 96.83(7)
C1 Os1 P2 93.65(7)
N01 Os1 P2 89.33(6)
N02 Os1 P2 82.67(6)
C5 Os1 P1 90.71(8)
C1 Os1 P1 92.44(7)
N01 Os1 P1 84.82(6)
N02 Os1 P1 90.35(6)
P2 Os1 P1 170.25(3)
C111 P1 C131 106.63(13)
C111 P1 C121 103.61(13)
C131 P1 C121 98.35(13)
C111 P1 Os1 111.48(9)
C131 P1 Os1 118.08(9)
C121 P1 Os1 116.95(8)
C231 P2 C211 105.41(13)
C231 P2 C221 102.67(13)
C211 P2 C221 99.43(12)
C231 P2 Os1 112.44(8)
C211 P2 Os1 117.85(9)
C221 P2 Os1 117.08(9)
C321 P3 C2 112.04(14)
C321 P3 C331 107.15(13)
C2 P3 C331 108.52(13)
C321 P3 C311 108.42(14)
C2 P3 C311 111.57(13)
C331 P3 C311 109.01(13)
C2 C1 Os1 128.9(2)
C1 C2 C3 121.4(3)
C1 C2 P3 122.0(2)
C3 C2 P3 116.5(2)
C4 C3 C2 124.7(3)
C3 C4 C5 126.4(3)
C3 C4 Cl1 115.6(2)
C5 C4 Cl1 118.0(2)
C4 C5 Os1 126.7(2)
C116 C111 C112 117.4(3)
C116 C111 P1 119.4(2)
C112 C111 P1 122.4(2)
C113 C112 C111 120.4(3)
C114 C113 C112 120.5(3)
C115 C114 C113 119.8(3)
C114 C115 C116 119.9(3)
C115 C116 C111 121.9(3)
C126 C121 C122 118.3(3)
C126 C121 P1 122.3(2)
C122 C121 P1 119.1(2)
C123 C122 C121 120.9(3)
C122 C123 C124 120.4(3)
C125 C124 C123 119.2(3)
C124 C125 C126 121.1(3)
C125 C126 C121 120.1(3)
C136 C131 C132 118.8(3)
C136 C131 P1 117.4(2)
C132 C131 P1 123.1(2)
C133 C132 C131 120.0(3)
C134 C133 C132 120.6(3)
C133 C134 C135 120.1(3)
C136 C135 C134 119.5(3)
C135 C136 C131 121.2(3)
C216 C211 C212 118.0(3)
C216 C211 P2 117.9(2)
C212 C211 P2 123.8(2)
C213 C212 C211 121.1(3)
C214 C213 C212 119.8(3)
C213 C214 C215 120.2(3)
C216 C215 C214 119.4(3)
C215 C216 C211 121.5(3)
C226 C221 C222 118.6(2)
C226 C221 P2 122.45(19)
C222 C221 P2 118.9(2)
C223 C222 C221 120.9(3)
C222 C223 C224 120.1(3)
C225 C224 C223 119.9(3)
C224 C225 C226 120.2(3)
C221 C226 C225 120.2(2)
C232 C231 C236 118.8(3)
C232 C231 P2 121.4(2)
C236 C231 P2 119.6(2)
C231 C232 C233 120.8(3)
C234 C233 C232 120.0(3)
C235 C234 C233 119.9(3)
C234 C235 C236 120.8(3)
C235 C236 C231 119.7(3)
C312 C311 C316 119.4(3)
C312 C311 P3 120.2(2)
C316 C311 P3 120.4(2)
C313 C312 C311 120.2(3)
C314 C313 C312 120.1(3)
C313 C314 C315 120.7(3)
C314 C315 C316 119.7(3)
C311 C316 C315 119.9(3)
C322 C321 C326 119.0(3)
C322 C321 P3 121.0(2)
C326 C321 P3 120.1(2)
C323 C322 C321 120.3(3)
C324 C323 C322 120.4(3)
C323 C324 C325 119.6(3)
C326 C325 C324 121.0(3)
C325 C326 C321 119.6(3)
C336 C331 C332 119.6(3)
C336 C331 P3 122.2(2)
C332 C331 P3 117.9(2)
C333 C332 C331 120.1(3)
C334 C333 C332 119.7(3)
C333 C334 C335 120.5(3)
C336 C335 C334 120.1(3)
C335 C336 C331 119.9(3)
N01 C01 S01 179.6(3)
N02 C02 S02 179.2(3)
C01 N01 Os1 165.8(2)
C02 N02 Os1 158.5(2)
Cl1A C1S Cl1B 112.12(18)

loop_
_geom_bond_atom_site_label_1
_geom_bond_atom_site_label_2
_geom_bond_distance
Os1 C5 1.943(3)
Os1 C1 1.958(3)
Os1 N01 2.141(3)
Os1 N02 2.141(3)
Os1 P2 2.3957(7)
Os1 P1 2.3996(7)
P1 C111 1.815(3)
P1 C131 1.823(3)
P1 C121 1.830(3)
P2 C231 1.821(3)
P2 C211 1.822(3)
P2 C221 1.838(3)
P3 C321 1.790(3)
P3 C2 1.791(3)
P3 C331 1.795(3)
P3 C311 1.800(3)
C1 C2 1.399(4)
C2 C3 1.419(4)
C3 C4 1.367(4)
C4 C5 1.378(4)
C4 Cl1 1.789(3)
C111 C116 1.384(4)
C111 C112 1.399(4)
C112 C113 1.388(4)
C113 C114 1.378(5)
C114 C115 1.364(5)
C115 C116 1.382(4)
C121 C126 1.391(4)
C121 C122 1.403(4)
C122 C123 1.368(4)
C123 C124 1.388(4)
C124 C125 1.373(4)
C125 C126 1.384(4)
C131 C136 1.388(4)
C131 C132 1.400(4)
C132 C133 1.383(4)
C133 C134 1.379(5)
C134 C135 1.387(4)
C135 C136 1.384(4)
C211 C216 1.382(4)
C211 C212 1.391(4)
C212 C213 1.379(4)
C213 C214 1.375(4)
C214 C215 1.383(4)
C215 C216 1.379(4)
C221 C226 1.380(4)
C221 C222 1.401(3)
C222 C223 1.372(4)
C223 C224 1.379(4)
C224 C225 1.375(4)
C225 C226 1.395(4)
C231 C232 1.385(4)
C231 C236 1.395(4)
C232 C233 1.389(4)
C233 C234 1.373(5)
C234 C235 1.369(5)
C235 C236 1.392(4)
C311 C312 1.383(4)
C311 C316 1.387(4)
C312 C313 1.383(4)
C313 C314 1.362(5)
C314 C315 1.376(5)
C315 C316 1.391(4)
C321 C322 1.393(4)
C321 C326 1.397(4)
C322 C323 1.376(4)
C323 C324 1.374(4)
C324 C325 1.375(4)
C325 C326 1.375(4)
C331 C336 1.390(4)
C331 C332 1.393(4)
C332 C333 1.381(4)
C333 C334 1.381(4)
C334 C335 1.381(4)
C335 C336 1.377(4)
S01 C01 1.632(3)
S02 C02 1.631(3)
C01 N01 1.164(3)
C02 N02 1.161(3)
C1S Cl1A 1.741(3)
C1S Cl1B 1.754(3)
